data_4513254
loop_
_publ_author_name
'Eccles, Kevin S.'
'Morrison, Robin E.'
'Sinha, Abhijeet S.'
'Maguire, Anita R.'
'Lawrence, Simon E.'

_publ_section_title
;
 Investigating C&#x2550;S&#x00B7;&#x00B7;&#x00B7;I Halogen Bonding for
 Cocrystallization with Primary Thioamides
;
_journal_issue 7
_journal_name_full 'Crystal Growth &amp; Design'
_journal_page_first 3442
_journal_paper_doi 10.1021/acs.cgd.5b00513
_journal_volume 15
_journal_year 2015
_chemical_formula_moiety 'C6 F4 I2, 2(C8 H9 N S) '
_chemical_formula_sum 'C22 H18 F4 I2 N2 S2'
_chemical_formula_weight 704.30
_chemical_name_common
;                 
alpha form of 4-methylthiobenzamide &
1,4-diiodotetrafluorobenzene (2:1) cocrystal
;
_space_group_crystal_system triclinic
_space_group_IT_number 2
_space_group_name_Hall '-P 1'
_space_group_name_H-M_alt 'P -1'
_symmetry_space_group_name_Hall '-P 1'
_symmetry_space_group_name_H-M 'P -1'
_atom_sites_solution_hydrogens geom
_atom_sites_solution_primary direct
_atom_sites_solution_secondary difmap
_cell_angle_alpha 69.6170(10)
_cell_angle_beta 81.5520(10)
_cell_angle_gamma 76.4080(10)
_cell_formula_units_Z 2
_cell_length_a 7.9155(4)
_cell_length_b 11.2629(6)
_cell_length_c 15.2608(9)
_cell_measurement_reflns_used 8028
_cell_measurement_temperature 292.(2)
_cell_measurement_theta_max 25.0153
_cell_measurement_theta_min 2.6541
_cell_volume 1236.45(12)
_computing_cell_refinement 'SAINT V7.68A (Bruker AXS, 2009)'
_computing_data_collection
;
Bruker Instrument Service v2009, 3, 0, 0
;
_computing_data_reduction 'SAINT V7.68A (Bruker AXS, 2009)'
_computing_molecular_graphics 'Mercury 3.0 (Macrae et al, 2008)'
_computing_structure_refinement 'SHELXL-97 (Sheldrick, 2008)'
_computing_structure_solution 'SHELXS-97 (Sheldrick, 2008)'
_diffrn_ambient_temperature 292.(2)
_diffrn_detector_area_resol_mean 8.3333
_diffrn_measured_fraction_theta_full 0.990
_diffrn_measured_fraction_theta_max 0.990
_diffrn_measurement_device_type 'Bruker APEX II DUO'
_diffrn_measurement_method '\f & \w  scans'
_diffrn_radiation_monochromator graphite
_diffrn_radiation_source 'fine-focus sealed tube'
_diffrn_radiation_type MoK\a
_diffrn_radiation_wavelength 0.71073
_diffrn_reflns_av_R_equivalents 0.0354
_diffrn_reflns_av_sigmaI/netI 0.0233
_diffrn_reflns_limit_h_max 9
_diffrn_reflns_limit_h_min -9
_diffrn_reflns_limit_k_max 14
_diffrn_reflns_limit_k_min -14
_diffrn_reflns_limit_l_max 19
_diffrn_reflns_limit_l_min -19
_diffrn_reflns_number 28660
_diffrn_reflns_theta_full 26.46
_diffrn_reflns_theta_max 26.46
_diffrn_reflns_theta_min 1.43
_exptl_absorpt_coefficient_mu 2.755
_exptl_absorpt_correction_T_max 0.75
_exptl_absorpt_correction_T_min 0.60
_exptl_absorpt_correction_type multi-scan
_exptl_absorpt_process_details 'SADABS V2008/1 (Bruker AXS)'
_exptl_crystal_colour yellow
_exptl_crystal_density_diffrn 1.892
_exptl_crystal_density_method 'not measured'
_exptl_crystal_description Block
_exptl_crystal_F_000 676
_exptl_crystal_size_max 0.300
_exptl_crystal_size_mid 0.140
_exptl_crystal_size_min 0.110
_refine_diff_density_max 0.452
_refine_diff_density_min -0.630
_refine_ls_extinction_method none
_refine_ls_goodness_of_fit_ref 1.040
_refine_ls_hydrogen_treatment mixed
_refine_ls_matrix_type full
_refine_ls_number_parameters 307
_refine_ls_number_reflns 5038
_refine_ls_number_restraints 0
_refine_ls_restrained_S_all 1.040
_refine_ls_R_factor_all 0.0327
_refine_ls_R_factor_gt 0.0239
_refine_ls_shift/su_max 0.003
_refine_ls_shift/su_mean 0.000
_refine_ls_structure_factor_coef Fsqd
_refine_ls_weighting_details 'calc w=1/[\s^2^(Fo^2^)+(0.0216P)^2^+0.7508P] where P=(Fo^2^+2Fc^2^)/3'
_refine_ls_weighting_scheme calc
_refine_ls_wR_factor_gt 0.0526
_refine_ls_wR_factor_ref 0.0568
_reflns_number_gt 4174
_reflns_number_total 5038
_reflns_threshold_expression >2sigma(I)
_cod_data_source_file cg5b00513_si_002.cif
_cod_data_source_block alpha-5_2.1
_cod_depositor_comments 'Adding full bibliography for 4513250--4513263.cif.'
_cod_database_code 4513254

loop_
_space_group_symop_operation_xyz
'x, y, z'
'-x, -y, -z'

loop_
_atom_site_type_symbol
_atom_site_label
_atom_site_fract_x
_atom_site_fract_y
_atom_site_fract_z
_atom_site_U_iso_or_equiv
_atom_site_adp_type
_atom_site_calc_flag
_atom_site_refinement_flags
_atom_site_occupancy
C C1 0.2049(4) 0.2986(3) 0.9052(2) 0.0406(6) Uani d . 1
C C2 0.2628(4) 0.2313(3) 0.8417(2) 0.0519(8) Uani d . 1
H H2 0.3345 0.1499 0.8607 0.062 Uiso calc R 1
C C3 0.2142(5) 0.2847(4) 0.7507(2) 0.0613(9) Uani d . 1
H H3 0.253 0.2377 0.7096 0.074 Uiso calc R 1
C C4 0.1098(5) 0.4057(4) 0.7189(2) 0.0565(9) Uani d . 1
C C5 0.0563(4) 0.4725(3) 0.7818(2) 0.0540(8) Uani d . 1
H H5 -0.0128 0.5548 0.7621 0.065 Uiso calc R 1
C C6 0.1022(4) 0.4207(3) 0.8728(2) 0.0466(7) Uani d . 1
H H6 0.0637 0.4685 0.9133 0.056 Uiso calc R 1
C C7 0.2503(4) 0.2431(3) 1.0041(2) 0.0427(7) Uani d . 1
S S8 0.25384(12) 0.33610(8) 1.06852(6) 0.0549(2) Uani d . 1
H H9A 0.276(4) 0.071(3) 1.011(2) 0.057(11) Uiso d . 1
H H9B 0.317(5) 0.085(4) 1.095(3) 0.068(12) Uiso d . 1
N N9 0.2910(5) 0.1163(3) 1.0398(2) 0.0663(9) Uani d . 1
C C10 0.0578(6) 0.4619(4) 0.6195(2) 0.0789(12) Uani d . 1
H H10A 0.0661 0.3934 0.5944 0.118 Uiso calc R 1
H H10B 0.1342 0.5185 0.5824 0.118 Uiso calc R 1
H H10C -0.0599 0.5097 0.6183 0.118 Uiso calc R 1
C C11 0.7068(4) 0.2958(3) 0.90859(19) 0.0404(6) Uani d . 1
C C12 0.7670(4) 0.2209(3) 0.8506(2) 0.0487(7) Uani d . 1
H H12 0.8374 0.1398 0.8739 0.058 Uiso calc R 1
C C13 0.7239(5) 0.2649(3) 0.7591(2) 0.0546(8) Uani d . 1
H H13 0.7665 0.213 0.7216 0.065 Uiso calc R 1
C C14 0.6182(4) 0.3849(3) 0.7213(2) 0.0507(8) Uani d . 1
C C15 0.5591(4) 0.4599(3) 0.7787(2) 0.0516(8) Uani d . 1
H H15 0.4892 0.5411 0.7549 0.062 Uiso calc R 1
C C16 0.6014(4) 0.4170(3) 0.8707(2) 0.0475(7) Uani d . 1
H H16 0.5593 0.4694 0.9078 0.057 Uiso calc R 1
C C17 0.7531(4) 0.2476(3) 1.0069(2) 0.0436(7) Uani d . 1
S S18 0.79345(14) 0.08950(8) 1.06778(6) 0.0600(2) Uani d . 1
H H19A 0.757(4) 0.408(4) 1.015(3) 0.061(12) Uiso d . 1
H H19B 0.784(4) 0.307(3) 1.103(3) 0.053(10) Uiso d . 1
N N19 0.7602(4) 0.3344(3) 1.0459(2) 0.0573(8) Uani d . 1
C C20 0.5705(5) 0.4317(4) 0.6213(2) 0.0672(10) Uani d . 1
H H20A 0.4801 0.5077 0.6111 0.101 Uiso calc R 1
H H20B 0.5299 0.3654 0.6092 0.101 Uiso calc R 1
H H20C 0.671 0.4519 0.5799 0.101 Uiso calc R 1
C C21 0.4397(4) 1.0687(3) 0.4098(2) 0.0446(7) Uani d . 1
C C22 0.4860(4) 0.9360(3) 0.4420(2) 0.0505(8) Uani d . 1
C C23 0.5454(5) 0.8698(3) 0.5285(2) 0.0528(8) Uani d . 1
I I24 0.35873(3) 1.17105(2) 0.27385(14) 0.05091(7) Uani d . 1
F F25 0.4729(4) 0.8696(2) 0.38580(16) 0.0893(8) Uani d . 1
F F26 0.5900(4) 0.74020(19) 0.55476(17) 0.1002(9) Uani d . 1
C C27 0.0438(4) 0.9811(3) 0.5909(2) 0.0448(7) Uani d . 1
C C28 0.0675(4) 0.8796(3) 0.5569(2) 0.0502(8) Uani d . 1
C C29 0.0240(4) 0.8982(3) 0.4683(2) 0.0507(8) Uani d . 1
I I30 0.10555(3) 0.95188(2) 0.727522(13) 0.04915(7) Uani d . 1
F F32 0.1352(3) 0.7598(2) 0.61035(14) 0.0826(7) Uani d . 1
F F33 0.0491(4) 0.79459(19) 0.43992(15) 0.0845(7) Uani d . 1

loop_
_atom_site_aniso_label
_atom_site_aniso_U_11
_atom_site_aniso_U_22
_atom_site_aniso_U_33
_atom_site_aniso_U_12
_atom_site_aniso_U_13
_atom_site_aniso_U_23
C1 0.0424(16) 0.0418(16) 0.0399(16) -0.0146(13) -0.0036(12) -0.0118(13)
C2 0.065(2) 0.0410(17) 0.0499(19) -0.0134(15) 0.0016(15) -0.0157(15)
C3 0.088(3) 0.068(2) 0.0427(19) -0.037(2) 0.0098(17) -0.0281(18)
C4 0.072(2) 0.063(2) 0.0386(17) -0.0338(19) -0.0073(15) -0.0066(16)
C5 0.058(2) 0.053(2) 0.0464(18) -0.0094(16) -0.0120(15) -0.0080(16)
C6 0.0511(18) 0.0470(18) 0.0410(17) -0.0041(14) -0.0059(13) -0.0161(14)
C7 0.0456(16) 0.0406(17) 0.0400(16) -0.0086(13) -0.0079(13) -0.0090(13)
S8 0.0816(6) 0.0445(4) 0.0388(4) -0.0069(4) -0.0177(4) -0.0120(4)
N9 0.107(3) 0.0423(17) 0.0520(19) -0.0119(17) -0.0352(18) -0.0083(15)
C10 0.108(3) 0.096(3) 0.0394(19) -0.046(3) -0.016(2) -0.009(2)
C11 0.0448(16) 0.0420(16) 0.0362(15) -0.0150(13) -0.0032(12) -0.0107(13)
C12 0.0592(19) 0.0435(17) 0.0408(17) -0.0097(15) -0.0030(14) -0.0109(14)
C13 0.074(2) 0.0506(19) 0.0386(17) -0.0120(17) -0.0018(15) -0.0148(15)
C14 0.0594(19) 0.054(2) 0.0391(17) -0.0257(16) -0.0044(14) -0.0058(15)
C15 0.0558(19) 0.0456(18) 0.0510(19) -0.0105(15) -0.0138(15) -0.0086(15)
C16 0.0525(18) 0.0465(18) 0.0478(18) -0.0123(15) -0.0043(14) -0.0186(15)
C17 0.0452(16) 0.0467(17) 0.0413(16) -0.0122(14) -0.0045(13) -0.0149(14)
S18 0.0964(7) 0.0434(5) 0.0428(4) -0.0134(4) -0.0241(4) -0.0101(4)
N19 0.089(2) 0.0475(18) 0.0411(17) -0.0185(16) -0.0166(15) -0.0131(15)
C20 0.089(3) 0.069(2) 0.0428(19) -0.027(2) -0.0152(18) -0.0047(17)
C21 0.0478(17) 0.0452(17) 0.0371(16) -0.0091(14) -0.0066(13) -0.0075(13)
C22 0.071(2) 0.0418(17) 0.0446(18) -0.0109(16) -0.0082(15) -0.0195(15)
C23 0.075(2) 0.0315(16) 0.0497(19) -0.0073(15) -0.0119(16) -0.0092(14)
I24 0.05245(13) 0.05392(13) 0.04118(12) -0.00947(10) -0.01032(9) -0.00706(9)
F25 0.160(2) 0.0551(13) 0.0647(14) -0.0127(14) -0.0388(14) -0.0273(11)
F26 0.186(3) 0.0348(11) 0.0770(16) -0.0010(14) -0.0483(17) -0.0129(11)
C27 0.0507(17) 0.0544(19) 0.0312(15) -0.0154(15) -0.0027(12) -0.0133(14)
C28 0.067(2) 0.0415(17) 0.0392(17) -0.0075(15) -0.0091(14) -0.0095(14)
C29 0.069(2) 0.0483(18) 0.0402(17) -0.0128(16) -0.0052(15) -0.0203(15)
I30 0.05515(13) 0.05886(14) 0.03677(11) -0.01352(10) -0.00751(9) -0.01657(9)
F32 0.139(2) 0.0484(12) 0.0518(12) 0.0062(12) -0.0308(13) -0.0125(10)
F33 0.155(2) 0.0491(12) 0.0559(13) -0.0082(13) -0.0247(13) -0.0262(10)

loop_
_atom_type_symbol
_atom_type_description
_atom_type_scat_dispersion_real
_atom_type_scat_dispersion_imag
_atom_type_scat_source
C C 0.0033 0.0016 'International Tables Vol C Tables 4.2.6.8 and 6.1.1.4'
N N 0.0061 0.0033 'International Tables Vol C Tables 4.2.6.8 and 6.1.1.4'
F F 0.0171 0.0103 'International Tables Vol C Tables 4.2.6.8 and 6.1.1.4'
S S 0.1246 0.1234 'International Tables Vol C Tables 4.2.6.8 and 6.1.1.4'
I I -0.4742 1.8119 'International Tables Vol C Tables 4.2.6.8 and 6.1.1.4'
H H 0.0000 0.0000 'International Tables Vol C Tables 4.2.6.8 and 6.1.1.4'

loop_
_geom_angle_atom_site_label_1
_geom_angle_atom_site_label_2
_geom_angle_atom_site_label_3
_geom_angle_site_symmetry_1
_geom_angle_site_symmetry_3
_geom_angle
C6 C1 C2 . . 117.6(3)
C6 C1 C7 . . 120.5(3)
C2 C1 C7 . . 121.9(3)
C3 C2 C1 . . 120.3(3)
C3 C2 H2 . . 119.8
C1 C2 H2 . . 119.8
C2 C3 C4 . . 121.9(3)
C2 C3 H3 . . 119.0
C4 C3 H3 . . 119.0
C5 C4 C3 . . 117.2(3)
C5 C4 C10 . . 121.7(4)
C3 C4 C10 . . 121.1(3)
C6 C5 C4 . . 121.7(3)
C6 C5 H5 . . 119.1
C4 C5 H5 . . 119.1
C5 C6 C1 . . 121.1(3)
C5 C6 H6 . . 119.4
C1 C6 H6 . . 119.4
N9 C7 C1 . . 117.3(3)
N9 C7 S8 . . 120.6(3)
C1 C7 S8 . . 122.1(2)
C7 N9 H9A . . 120.(2)
C7 N9 H9B . . 118.(3)
H9A N9 H9B . . 122.(4)
C4 C10 H10A . . 109.5
C4 C10 H10B . . 109.5
H10A C10 H10B . . 109.5
C4 C10 H10C . . 109.5
H10A C10 H10C . . 109.5
H10B C10 H10C . . 109.5
C12 C11 C16 . . 117.7(3)
C12 C11 C17 . . 120.6(3)
C16 C11 C17 . . 121.7(3)
C13 C12 C11 . . 121.0(3)
C13 C12 H12 . . 119.5
C11 C12 H12 . . 119.5
C12 C13 C14 . . 121.6(3)
C12 C13 H13 . . 119.2
C14 C13 H13 . . 119.2
C15 C14 C13 . . 117.5(3)
C15 C14 C20 . . 121.3(3)
C13 C14 C20 . . 121.2(3)
C16 C15 C14 . . 121.5(3)
C16 C15 H15 . . 119.2
C14 C15 H15 . . 119.2
C15 C16 C11 . . 120.7(3)
C15 C16 H16 . . 119.7
C11 C16 H16 . . 119.7
N19 C17 C11 . . 117.5(3)
N19 C17 S18 . . 120.8(3)
C11 C17 S18 . . 121.7(2)
C17 N19 H19A . . 120.(3)
C17 N19 H19B . . 117.(2)
H19A N19 H19B . . 122.(3)
C14 C20 H20A . . 109.5
C14 C20 H20B . . 109.5
H20A C20 H20B . . 109.5
C14 C20 H20C . . 109.5
H20A C20 H20C . . 109.5
H20B C20 H20C . . 109.5
C22 C21 C23 . 2_676 115.7(3)
C22 C21 I24 . . 122.0(2)
C23 C21 I24 2_676 . 122.2(2)
F25 C22 C23 . . 119.0(3)
F25 C22 C21 . . 118.8(3)
C23 C22 C21 . . 122.2(3)
F26 C23 C22 . . 118.8(3)
F26 C23 C21 . 2_676 119.1(3)
C22 C23 C21 . 2_676 122.1(3)
C29 C27 C28 2_576 . 116.7(3)
C29 C27 I30 2_576 . 121.9(2)
C28 C27 I30 . . 121.3(2)
F32 C28 C27 . . 119.8(3)
F32 C28 C29 . . 118.8(3)
C27 C28 C29 . . 121.4(3)
F33 C29 C27 . 2_576 119.8(3)
F33 C29 C28 . . 118.3(3)
C27 C29 C28 2_576 . 121.9(3)

loop_
_geom_bond_atom_site_label_1
_geom_bond_atom_site_label_2
_geom_bond_site_symmetry_2
_geom_bond_distance
C1 C6 . 1.384(4)
C1 C2 . 1.395(4)
C1 C7 . 1.481(4)
C2 C3 . 1.379(5)
C2 H2 . 0.93
C3 C4 . 1.380(5)
C3 H3 . 0.93
C4 C5 . 1.379(5)
C4 C10 . 1.505(5)
C5 C6 . 1.373(4)
C5 H5 . 0.93
C6 H6 . 0.93
C7 N9 . 1.317(4)
C7 S8 . 1.675(3)
N9 H9A . 0.82(4)
N9 H9B . 0.82(4)
C10 H10A . 0.96
C10 H10B . 0.96
C10 H10C . 0.96
C11 C12 . 1.390(4)
C11 C16 . 1.397(4)
C11 C17 . 1.476(4)
C12 C13 . 1.374(4)
C12 H12 . 0.93
C13 C14 . 1.388(5)
C13 H13 . 0.93
C14 C15 . 1.383(5)
C14 C20 . 1.504(4)
C15 C16 . 1.380(4)
C15 H15 . 0.93
C16 H16 . 0.93
C17 N19 . 1.325(4)
C17 S18 . 1.674(3)
N19 H19A . 0.79(4)
N19 H19B . 0.84(4)
C20 H20A . 0.96
C20 H20B . 0.96
C20 H20C . 0.96
C21 C22 . 1.376(4)
C21 C23 2_676 1.380(4)
C21 I24 . 2.103(3)
C22 F25 . 1.348(3)
C22 C23 . 1.360(4)
C23 F26 . 1.345(4)
C23 C21 2_676 1.380(4)
C27 C29 2_576 1.377(4)
C27 C28 . 1.377(4)
C27 I30 . 2.107(3)
C28 F32 . 1.339(4)
C28 C29 . 1.377(4)
C29 F33 . 1.344(3)
C29 C27 2_576 1.377(4)

loop_
_geom_hbond_atom_site_label_D
_geom_hbond_atom_site_label_H
_geom_hbond_atom_site_label_A
_geom_hbond_site_symmetry_A
_geom_hbond_distance_DH
_geom_hbond_distance_HA
_geom_hbond_distance_DA
_geom_hbond_angle_DHA
N19 H19B I30 2_667 0.84(4) 3.19(4) 3.896(4) 143.(3)
N19 H19A S8 2_667 0.79(4) 2.70(4) 3.491(4) 172.(3)
N9 H9B I24 1_546 0.82(4) 3.28(4) 3.960(4) 141.(3)
N9 H9A S18 2_657 0.82(4) 2.68(4) 3.495(4) 174.(3)

loop_
_geom_torsion_atom_site_label_1
_geom_torsion_atom_site_label_2
_geom_torsion_atom_site_label_3
_geom_torsion_atom_site_label_4
_geom_torsion_site_symmetry_1
_geom_torsion_site_symmetry_4
_geom_torsion
C6 C1 C2 C3 . . -1.7(4)
C7 C1 C2 C3 . . 178.3(3)
C1 C2 C3 C4 . . 0.8(5)
C2 C3 C4 C5 . . 0.5(5)
C2 C3 C4 C10 . . -179.8(3)
C3 C4 C5 C6 . . -1.0(5)
C10 C4 C5 C6 . . 179.4(3)
C4 C5 C6 C1 . . 0.1(5)
C2 C1 C6 C5 . . 1.3(4)
C7 C1 C6 C5 . . -178.7(3)
C6 C1 C7 N9 . . 156.1(3)
C2 C1 C7 N9 . . -23.9(4)
C6 C1 C7 S8 . . -24.9(4)
C2 C1 C7 S8 . . 155.1(2)
C16 C11 C12 C13 . . 0.0(4)
C17 C11 C12 C13 . . 179.7(3)
C11 C12 C13 C14 . . -0.4(5)
C12 C13 C14 C15 . . 0.8(5)
C12 C13 C14 C20 . . -179.5(3)
C13 C14 C15 C16 . . -0.7(5)
C20 C14 C15 C16 . . 179.5(3)
C14 C15 C16 C11 . . 0.3(5)
C12 C11 C16 C15 . . 0.1(4)
C17 C11 C16 C15 . . -179.7(3)
C12 C11 C17 N19 . . 151.7(3)
C16 C11 C17 N19 . . -28.6(4)
C12 C11 C17 S18 . . -28.9(4)
C16 C11 C17 S18 . . 150.8(2)
C23 C21 C22 F25 2_676 . 179.3(3)
I24 C21 C22 F25 . . -2.5(4)
C23 C21 C22 C23 2_676 . -1.0(6)
I24 C21 C22 C23 . . 177.2(3)
F25 C22 C23 F26 . . 0.4(5)
C21 C22 C23 F26 . . -179.3(3)
F25 C22 C23 C21 . 2_676 -179.2(3)
C21 C22 C23 C21 . 2_676 1.1(6)
C29 C27 C28 F32 2_576 . 179.1(3)
I30 C27 C28 F32 . . -1.7(4)
C29 C27 C28 C29 2_576 . -0.5(5)
I30 C27 C28 C29 . . 178.7(2)
F32 C28 C29 F33 . . 1.0(5)
C27 C28 C29 F33 . . -179.4(3)
F32 C28 C29 C27 . 2_576 -179.1(3)
C27 C28 C29 C27 . 2_576 0.6(6)
